data_1542923
loop_
_publ_author_name
'Kanno, Hiroshi'
'Nakamura, Kyosuke'
'Noguchi, Keiichi'
'Shibata, Yu'
'Tanaka, Ken'

_publ_section_title
;
 Rhodium-Catalyzed Cycloisomerization of 2-Silylethynyl Phenols and
 Anilines via 1,2-Silicon Migration.
;
_journal_issue 7
_journal_name_full 'Organic letters'
_journal_page_first 1654
_journal_page_last 1657
_journal_paper_doi 10.1021/acs.orglett.6b00529
_journal_volume 18
_journal_year 2016
_chemical_formula_moiety 'C17 H26 O Si'
_chemical_formula_sum 'C17 H26 O Si'
_chemical_formula_weight 274.47
_chemical_name_systematic
;
 ?
;
_space_group_IT_number 14
_symmetry_cell_setting monoclinic
_symmetry_Int_Tables_number 14
_symmetry_space_group_name_Hall '-P 2ybc'
_symmetry_space_group_name_H-M 'P 1 21/c 1'
_atom_sites_solution_hydrogens geom
_atom_sites_solution_primary direct
_atom_sites_solution_secondary difmap
_cell_angle_alpha 90.00
_cell_angle_beta 123.5740(10)
_cell_angle_gamma 90.00
_cell_formula_units_Z 8
_cell_length_a 8.7087(2)
_cell_length_b 31.9349(6)
_cell_length_c 14.3643(3)
_cell_measurement_reflns_used 50915
_cell_measurement_temperature 193(2)
_cell_measurement_theta_max 68.22
_cell_measurement_theta_min 3.69
_cell_volume 3328.42(13)
_computing_cell_refinement 'RAPID AUTO'
_computing_data_collection 'RAPID AUTO (Rigaku, 2004)'
_computing_data_reduction 'RAPID AUTO'
_computing_publication_material 'SHELXL-97 (Sheldrick, 1997)'
_computing_structure_refinement 'SHELXL-97 (Sheldrick, 1997)'
_computing_structure_solution 'Il Milione (Burla, et al., 2007)'
_diffrn_ambient_temperature 193(2)
_diffrn_detector_area_resol_mean 10.000
_diffrn_measured_fraction_theta_full 0.987
_diffrn_measured_fraction_theta_max 0.987
_diffrn_measurement_device_type 'Rigaku R-AXIS RAPID'
_diffrn_measurement_method \w
_diffrn_radiation_monochromator graphite
_diffrn_radiation_source 'rotating anode'
_diffrn_radiation_type CuK\a
_diffrn_radiation_wavelength 1.54187
_diffrn_reflns_av_R_equivalents 0.0430
_diffrn_reflns_av_sigmaI/netI 0.0155
_diffrn_reflns_limit_h_max 10
_diffrn_reflns_limit_h_min -10
_diffrn_reflns_limit_k_max 38
_diffrn_reflns_limit_k_min -38
_diffrn_reflns_limit_l_max 17
_diffrn_reflns_limit_l_min -17
_diffrn_reflns_number 60088
_diffrn_reflns_theta_full 68.22
_diffrn_reflns_theta_max 68.22
_diffrn_reflns_theta_min 3.94
_exptl_absorpt_coefficient_mu 1.159
_exptl_absorpt_correction_T_max 0.748
_exptl_absorpt_correction_T_min 0.561
_exptl_absorpt_correction_type numerical
_exptl_absorpt_process_details 'NUMABS (Rigaku, 1999)'
_exptl_crystal_colour colorless
_exptl_crystal_density_diffrn 1.095
_exptl_crystal_density_method 'not measured'
_exptl_crystal_description block
_exptl_crystal_F_000 1200.00
_exptl_crystal_size_max 0.55
_exptl_crystal_size_mid 0.30
_exptl_crystal_size_min 0.25
_refine_diff_density_max 0.312
_refine_diff_density_min -0.350
_refine_diff_density_rms 0.053
_refine_ls_extinction_coef 0.0076(3)
_refine_ls_extinction_expression Fc^*^=kFc[1+0.001xFc^2^\l^3^/sin(2\q)]^-1/4^
_refine_ls_extinction_method SHELXL
_refine_ls_goodness_of_fit_ref 1.045
_refine_ls_hydrogen_treatment constr
_refine_ls_matrix_type full
_refine_ls_number_parameters 344
_refine_ls_number_reflns 6029
_refine_ls_number_restraints 0
_refine_ls_restrained_S_all 1.045
_refine_ls_R_factor_all 0.0399
_refine_ls_R_factor_gt 0.0385
_refine_ls_shift/su_max 0.001
_refine_ls_shift/su_mean 0.000
_refine_ls_structure_factor_coef Fsqd
_refine_ls_weighting_details 'calc w=1/[\s^2^(Fo^2^)+(0.0634P)^2^+0.9088P] where P=(Fo^2^+2Fc^2^)/3'
_refine_ls_weighting_scheme calc
_refine_ls_wR_factor_gt 0.1065
_refine_ls_wR_factor_ref 0.1078
_reflns_number_gt 5658
_reflns_number_total 6029
_reflns_threshold_expression >2sigma(I)
_cod_data_source_file ol6b00529_si_001.cif
_cod_data_source_block I
_cod_depositor_comments 'Adding full bibliography for 1542923.cif.'
_cod_original_cell_volume 3328.42(12)
_cod_database_code 1542923

loop_
_symmetry_equiv_pos_site_id
_symmetry_equiv_pos_as_xyz
1 +X,+Y,+Z
2 -X,1/2+Y,1/2-Z
3 -X,-Y,-Z
4 +X,1/2-Y,1/2+Z

loop_
_atom_site_label
_atom_site_type_symbol
_atom_site_fract_x
_atom_site_fract_y
_atom_site_fract_z
_atom_site_U_iso_or_equiv
_atom_site_adp_type
_atom_site_occupancy
_atom_site_symmetry_multiplicity
_atom_site_calc_flag
_atom_site_refinement_flags
Si1 Si 0.71904(5) 0.196085(10) 0.09168(3) 0.02885(12) Uani 1 1 d .
Si2 Si 0.68886(5) 0.098452(10) 0.62352(3) 0.02909(12) Uani 1 1 d .
O1 O 0.56975(17) 0.08516(3) -0.07911(9) 0.0508(3) Uani 1 1 d .
O2 O 0.86018(15) -0.00682(3) 0.81920(9) 0.0454(3) Uani 1 1 d .
C1 C 0.6586(2) 0.12293(5) -0.04052(13) 0.0466(4) Uani 1 1 d .
H1 H 0.7382 0.1338 -0.0605 0.056 Uiso 1 1 calc R
C2 C 0.62383(19) 0.14343(4) 0.02816(11) 0.0336(3) Uani 1 1 d .
C3 C 0.49744(18) 0.11546(4) 0.03494(10) 0.0313(3) Uani 1 1 d .
C4 C 0.40899(19) 0.11586(4) 0.09158(11) 0.0354(3) Uani 1 1 d .
H4 H 0.4229 0.1390 0.1373 0.043 Uiso 1 1 calc R
C5 C 0.3006(2) 0.08194(5) 0.07986(13) 0.0427(3) Uani 1 1 d .
H5 H 0.2411 0.0818 0.1188 0.051 Uiso 1 1 calc R
C6 C 0.2769(2) 0.04798(5) 0.01191(13) 0.0447(4) Uani 1 1 d .
H6 H 0.2012 0.0252 0.0053 0.054 Uiso 1 1 calc R
C7 C 0.3611(2) 0.04684(4) -0.04577(12) 0.0430(3) Uani 1 1 d .
H7 H 0.3451 0.0240 -0.0926 0.052 Uiso 1 1 calc R
C8 C 0.4701(2) 0.08084(4) -0.03171(11) 0.0372(3) Uani 1 1 d .
C9 C 0.91932(19) 0.20662(4) 0.07789(13) 0.0386(3) Uani 1 1 d .
H9 H 0.8721 0.2016 -0.0024 0.046 Uiso 1 1 calc R
C10 C 1.0837(3) 0.17723(6) 0.1454(2) 0.0710(6) Uani 1 1 d .
H10A H 1.1430 0.1828 0.2253 0.085 Uiso 1 1 calc R
H10B H 1.1725 0.1819 0.1248 0.085 Uiso 1 1 calc R
H10C H 1.0411 0.1481 0.1295 0.085 Uiso 1 1 calc R
C11 C 0.9861(2) 0.25231(5) 0.10200(14) 0.0448(4) Uani 1 1 d .
H11A H 0.8816 0.2711 0.0554 0.054 Uiso 1 1 calc R
H11B H 1.0795 0.2564 0.0849 0.054 Uiso 1 1 calc R
H11C H 1.0396 0.2586 0.1810 0.054 Uiso 1 1 calc R
C12 C 0.53716(19) 0.23711(4) 0.00839(13) 0.0427(3) Uani 1 1 d .
H12 H 0.5945 0.2649 0.0413 0.051 Uiso 1 1 calc R
C13 C 0.4765(3) 0.23794(7) -0.11346(15) 0.0730(6) Uani 1 1 d .
H13A H 0.4170 0.2113 -0.1492 0.088 Uiso 1 1 calc R
H13B H 0.5843 0.2421 -0.1173 0.088 Uiso 1 1 calc R
H13C H 0.3891 0.2609 -0.1523 0.088 Uiso 1 1 calc R
C14 C 0.3707(2) 0.23258(6) 0.0175(2) 0.0682(6) Uani 1 1 d .
H14A H 0.3068 0.2062 -0.0174 0.082 Uiso 1 1 calc R
H14B H 0.2862 0.2561 -0.0206 0.082 Uiso 1 1 calc R
H14C H 0.4128 0.2325 0.0965 0.082 Uiso 1 1 calc R
C15 C 0.7771(2) 0.19661(4) 0.23929(12) 0.0412(3) Uani 1 1 d .
H15 H 0.6589 0.1906 0.2329 0.049 Uiso 1 1 calc R
C16 C 0.8389(3) 0.23985(5) 0.29366(14) 0.0569(4) Uani 1 1 d .
H16A H 0.9601 0.2464 0.3080 0.068 Uiso 1 1 calc R
H16B H 0.8467 0.2399 0.3644 0.068 Uiso 1 1 calc R
H16C H 0.7494 0.2610 0.2435 0.068 Uiso 1 1 calc R
C17 C 0.9114(4) 0.16302(6) 0.31598(15) 0.0779(7) Uani 1 1 d .
H17A H 0.9195 0.1632 0.3868 0.094 Uiso 1 1 calc R
H17B H 1.0334 0.1687 0.3304 0.094 Uiso 1 1 calc R
H17C H 0.8682 0.1356 0.2803 0.094 Uiso 1 1 calc R
C18 C 0.7612(2) 0.02959(4) 0.77249(12) 0.0400(3) Uani 1 1 d .
H18 H 0.6804 0.0409 0.7910 0.048 Uiso 1 1 calc R
C19 C 0.78947(18) 0.04766(4) 0.69810(11) 0.0328(3) Uani 1 1 d .
C20 C 0.92154(18) 0.01990(4) 0.69687(11) 0.0337(3) Uani 1 1 d .
C21 C 1.0122(2) 0.01959(5) 0.64155(12) 0.0408(3) Uani 1 1 d .
H21 H 0.9889 0.0408 0.5890 0.049 Uiso 1 1 calc R
C22 C 1.1365(2) -0.01220(5) 0.66471(15) 0.0503(4) Uani 1 1 d .
H22 H 1.1993 -0.0126 0.6277 0.060 Uiso 1 1 calc R
C23 C 1.1713(2) -0.04368(5) 0.74126(15) 0.0535(4) Uani 1 1 d .
H23 H 1.2581 -0.0650 0.7559 0.064 Uiso 1 1 calc R
C24 C 1.0825(2) -0.04449(5) 0.79591(14) 0.0504(4) Uani 1 1 d .
H24 H 1.1048 -0.0660 0.8476 0.060 Uiso 1 1 calc R
C25 C 0.9591(2) -0.01239(4) 0.77183(12) 0.0390(3) Uani 1 1 d .
C26 C 0.6293(2) 0.09372(4) 0.47593(11) 0.0383(3) Uani 1 1 d .
H26 H 0.7497 0.0913 0.4828 0.046 Uiso 1 1 calc R
C27 C 0.5201(2) 0.05444(6) 0.41352(14) 0.0557(4) Uani 1 1 d .
H27A H 0.5106 0.0523 0.3425 0.067 Uiso 1 1 calc R
H27B H 0.3963 0.0561 0.3990 0.067 Uiso 1 1 calc R
H27C H 0.5834 0.0296 0.4591 0.067 Uiso 1 1 calc R
C28 C 0.5366(3) 0.13321(6) 0.40621(15) 0.0705(6) Uani 1 1 d .
H28A H 0.4129 0.1359 0.3915 0.085 Uiso 1 1 calc R
H28B H 0.5274 0.1311 0.3352 0.085 Uiso 1 1 calc R
H28C H 0.6103 0.1578 0.4474 0.085 Uiso 1 1 calc R
C29 C 0.86990(19) 0.14067(4) 0.69830(11) 0.0342(3) Uani 1 1 d .
H29 H 0.8126 0.1677 0.6589 0.041 Uiso 1 1 calc R
C30 C 1.0404(2) 0.13367(5) 0.69428(16) 0.0523(4) Uani 1 1 d .
H30A H 1.0024 0.1310 0.6163 0.063 Uiso 1 1 calc R
H30B H 1.1033 0.1080 0.7350 0.063 Uiso 1 1 calc R
H30C H 1.1244 0.1575 0.7290 0.063 Uiso 1 1 calc R
C31 C 0.9273(2) 0.14604(5) 0.81929(13) 0.0508(4) Uani 1 1 d .
H31A H 0.9839 0.1201 0.8607 0.061 Uiso 1 1 calc R
H31B H 0.8185 0.1525 0.8206 0.061 Uiso 1 1 calc R
H31C H 1.0163 0.1690 0.8541 0.061 Uiso 1 1 calc R
C32 C 0.4870(2) 0.11042(4) 0.63480(13) 0.0404(3) Uani 1 1 d .
H32 H 0.5308 0.1049 0.7143 0.048 Uiso 1 1 calc R
C33 C 0.4238(2) 0.15638(5) 0.61222(17) 0.0547(4) Uani 1 1 d .
H33A H 0.5282 0.1746 0.6624 0.066 Uiso 1 1 calc R
H33B H 0.3257 0.1604 0.6254 0.066 Uiso 1 1 calc R
H33C H 0.3772 0.1634 0.5345 0.066 Uiso 1 1 calc R
C34 C 0.3200(2) 0.08146(6) 0.56359(19) 0.0633(5) Uani 1 1 d .
H34A H 0.2260 0.0874 0.5793 0.076 Uiso 1 1 calc R
H34B H 0.3593 0.0522 0.5819 0.076 Uiso 1 1 calc R
H34C H 0.2684 0.0864 0.4842 0.076 Uiso 1 1 calc R

loop_
_atom_site_aniso_label
_atom_site_aniso_U_11
_atom_site_aniso_U_22
_atom_site_aniso_U_33
_atom_site_aniso_U_23
_atom_site_aniso_U_13
_atom_site_aniso_U_12
Si1 0.0274(2) 0.02813(19) 0.02787(19) -0.00196(12) 0.01330(16) -0.00175(12)
Si2 0.0296(2) 0.02675(19) 0.0304(2) 0.00111(12) 0.01630(16) -0.00020(12)
O1 0.0720(8) 0.0434(6) 0.0523(6) -0.0197(5) 0.0441(6) -0.0187(5)
O2 0.0496(6) 0.0382(5) 0.0451(6) 0.0121(4) 0.0240(5) -0.0027(4)
C1 0.0622(10) 0.0428(8) 0.0478(8) -0.0131(7) 0.0385(8) -0.0179(7)
C2 0.0376(7) 0.0322(7) 0.0309(6) -0.0026(5) 0.0189(6) -0.0042(5)
C3 0.0315(7) 0.0287(6) 0.0274(6) 0.0014(5) 0.0122(5) -0.0003(5)
C4 0.0355(7) 0.0343(7) 0.0343(7) -0.0003(5) 0.0178(6) 0.0001(5)
C5 0.0403(8) 0.0450(8) 0.0436(8) 0.0047(6) 0.0238(7) -0.0030(6)
C6 0.0418(8) 0.0374(8) 0.0461(8) 0.0030(6) 0.0189(7) -0.0092(6)
C7 0.0479(9) 0.0325(7) 0.0394(8) -0.0055(6) 0.0183(7) -0.0075(6)
C8 0.0433(8) 0.0346(7) 0.0319(7) -0.0028(5) 0.0196(6) -0.0038(6)
C9 0.0361(7) 0.0377(7) 0.0460(8) -0.0049(6) 0.0252(7) -0.0038(6)
C10 0.0452(10) 0.0528(10) 0.1200(18) 0.0066(11) 0.0487(11) 0.0090(8)
C11 0.0412(8) 0.0443(8) 0.0530(9) -0.0070(7) 0.0286(7) -0.0114(6)
C12 0.0280(7) 0.0345(7) 0.0489(8) 0.0023(6) 0.0109(6) -0.0001(5)
C13 0.0604(12) 0.0728(13) 0.0443(10) 0.0166(9) 0.0028(8) 0.0027(10)
C14 0.0330(9) 0.0502(10) 0.1081(16) 0.0019(10) 0.0306(10) 0.0038(7)
C15 0.0514(9) 0.0391(8) 0.0341(7) -0.0059(6) 0.0242(7) -0.0070(6)
C16 0.0797(13) 0.0486(9) 0.0441(9) -0.0151(7) 0.0353(9) -0.0101(8)
C17 0.1144(18) 0.0567(11) 0.0372(9) 0.0077(8) 0.0259(10) 0.0115(11)
C18 0.0410(8) 0.0370(7) 0.0421(8) 0.0043(6) 0.0230(7) -0.0021(6)
C19 0.0337(7) 0.0283(6) 0.0332(7) 0.0002(5) 0.0165(6) -0.0027(5)
C20 0.0335(7) 0.0261(6) 0.0329(7) -0.0005(5) 0.0130(6) -0.0024(5)
C21 0.0430(8) 0.0364(7) 0.0417(8) 0.0020(6) 0.0226(7) 0.0034(6)
C22 0.0488(9) 0.0447(9) 0.0560(9) -0.0029(7) 0.0281(8) 0.0074(7)
C23 0.0457(9) 0.0350(8) 0.0637(10) -0.0006(7) 0.0202(8) 0.0093(6)
C24 0.0489(9) 0.0281(7) 0.0513(9) 0.0079(6) 0.0133(7) 0.0013(6)
C25 0.0379(8) 0.0309(7) 0.0373(7) 0.0017(5) 0.0140(6) -0.0052(6)
C26 0.0411(8) 0.0395(7) 0.0318(7) 0.0019(6) 0.0186(6) 0.0041(6)
C27 0.0551(10) 0.0611(10) 0.0441(9) -0.0156(8) 0.0232(8) -0.0075(8)
C28 0.1004(16) 0.0624(12) 0.0397(9) 0.0166(8) 0.0331(10) 0.0252(11)
C29 0.0341(7) 0.0287(6) 0.0375(7) 0.0014(5) 0.0184(6) -0.0023(5)
C30 0.0394(9) 0.0450(9) 0.0725(11) -0.0077(8) 0.0309(8) -0.0082(7)
C31 0.0580(10) 0.0448(8) 0.0379(8) -0.0051(6) 0.0192(7) -0.0119(7)
C32 0.0401(8) 0.0365(7) 0.0525(9) -0.0018(6) 0.0305(7) -0.0011(6)
C33 0.0497(9) 0.0431(9) 0.0809(12) 0.0001(8) 0.0421(9) 0.0062(7)
C34 0.0460(10) 0.0547(10) 0.1010(15) -0.0160(10) 0.0481(10) -0.0118(8)

loop_
_atom_type_symbol
_atom_type_description
_atom_type_scat_dispersion_real
_atom_type_scat_dispersion_imag
_atom_type_scat_source
C C 0.0181 0.0091 'International Tables Vol C Tables 4.2.6.8 and 6.1.1.4'
H H 0.0000 0.0000 'International Tables Vol C Tables 4.2.6.8 and 6.1.1.4'
O O 0.0492 0.0322 'International Tables Vol C Tables 4.2.6.8 and 6.1.1.4'
Si Si 0.2541 0.3302 'International Tables Vol C Tables 4.2.6.8 and 6.1.1.4'

loop_
_geom_angle_atom_site_label_1
_geom_angle_atom_site_label_2
_geom_angle_atom_site_label_3
_geom_angle
C2 Si1 C12 108.92(6)
C2 Si1 C15 109.04(6)
C12 Si1 C15 108.37(7)
C2 Si1 C9 107.10(6)
C12 Si1 C9 108.03(7)
C15 Si1 C9 115.24(7)
C19 Si2 C26 108.89(6)
C19 Si2 C32 106.80(6)
C26 Si2 C32 114.88(7)
C19 Si2 C29 108.23(6)
C26 Si2 C29 108.62(6)
C32 Si2 C29 109.23(6)
C1 O1 C8 104.91(11)
C25 O2 C18 105.22(11)
C2 C1 O1 114.61(13)
C2 C1 H1 122.7
O1 C1 H1 122.7
C1 C2 C3 103.52(12)
C1 C2 Si1 124.96(11)
C3 C2 Si1 131.49(10)
C8 C3 C4 117.90(12)
C8 C3 C2 106.71(12)
C4 C3 C2 135.37(12)
C5 C4 C3 118.74(13)
C5 C4 H4 120.6
C3 C4 H4 120.6
C4 C5 C6 121.34(14)
C4 C5 H5 119.3
C6 C5 H5 119.3
C7 C6 C5 121.27(13)
C7 C6 H6 119.4
C5 C6 H6 119.4
C6 C7 C8 116.28(13)
C6 C7 H7 121.9
C8 C7 H7 121.9
O1 C8 C7 125.28(13)
O1 C8 C3 110.24(12)
C7 C8 C3 124.47(13)
C10 C9 C11 109.58(13)
C10 C9 Si1 114.75(11)
C11 C9 Si1 113.63(10)
C10 C9 H9 106.1
C11 C9 H9 106.1
Si1 C9 H9 106.1
C9 C10 H10A 109.5
C9 C10 H10B 109.5
H10A C10 H10B 109.5
C9 C10 H10C 109.5
H10A C10 H10C 109.5
H10B C10 H10C 109.5
C9 C11 H11A 109.5
C9 C11 H11B 109.5
H11A C11 H11B 109.5
C9 C11 H11C 109.5
H11A C11 H11C 109.5
H11B C11 H11C 109.5
C13 C12 C14 110.89(15)
C13 C12 Si1 112.13(12)
C14 C12 Si1 112.46(11)
C13 C12 H12 107.0
C14 C12 H12 107.0
Si1 C12 H12 107.0
C12 C13 H13A 109.5
C12 C13 H13B 109.5
H13A C13 H13B 109.5
C12 C13 H13C 109.5
H13A C13 H13C 109.5
H13B C13 H13C 109.5
C12 C14 H14A 109.5
C12 C14 H14B 109.5
H14A C14 H14B 109.5
C12 C14 H14C 109.5
H14A C14 H14C 109.5
H14B C14 H14C 109.5
C17 C15 C16 110.77(14)
C17 C15 Si1 115.36(12)
C16 C15 Si1 112.41(10)
C17 C15 H15 105.8
C16 C15 H15 105.8
Si1 C15 H15 105.8
C15 C16 H16A 109.5
C15 C16 H16B 109.5
H16A C16 H16B 109.5
C15 C16 H16C 109.5
H16A C16 H16C 109.5
H16B C16 H16C 109.5
C15 C17 H17A 109.5
C15 C17 H17B 109.5
H17A C17 H17B 109.5
C15 C17 H17C 109.5
H17A C17 H17C 109.5
H17B C17 H17C 109.5
C19 C18 O2 113.95(13)
C19 C18 H18 123.0
O2 C18 H18 123.0
C18 C19 C20 103.87(12)
C18 C19 Si2 126.14(11)
C20 C19 Si2 129.89(10)
C25 C20 C21 118.04(13)
C25 C20 C19 106.84(12)
C21 C20 C19 135.11(12)
C22 C21 C20 118.80(14)
C22 C21 H21 120.6
C20 C21 H21 120.6
C21 C22 C23 121.24(16)
C21 C22 H22 119.4
C23 C22 H22 119.4
C24 C23 C22 121.27(15)
C24 C23 H23 119.4
C22 C23 H23 119.4
C23 C24 C25 116.63(14)
C23 C24 H24 121.7
C25 C24 H24 121.7
O2 C25 C24 125.85(14)
O2 C25 C20 110.12(12)
C24 C25 C20 124.01(15)
C27 C26 C28 111.09(14)
C27 C26 Si2 114.78(11)
C28 C26 Si2 112.69(11)
C27 C26 H26 105.8
C28 C26 H26 105.8
Si2 C26 H26 105.8
C26 C27 H27A 109.5
C26 C27 H27B 109.5
H27A C27 H27B 109.5
C26 C27 H27C 109.5
H27A C27 H27C 109.5
H27B C27 H27C 109.5
C26 C28 H28A 109.5
C26 C28 H28B 109.5
H28A C28 H28B 109.5
C26 C28 H28C 109.5
H28A C28 H28C 109.5
H28B C28 H28C 109.5
C31 C29 C30 110.14(13)
C31 C29 Si2 111.77(10)
C30 C29 Si2 113.24(10)
C31 C29 H29 107.1
C30 C29 H29 107.1
Si2 C29 H29 107.1
C29 C30 H30A 109.5
C29 C30 H30B 109.5
H30A C30 H30B 109.5
C29 C30 H30C 109.5
H30A C30 H30C 109.5
H30B C30 H30C 109.5
C29 C31 H31A 109.5
C29 C31 H31B 109.5
H31A C31 H31B 109.5
C29 C31 H31C 109.5
H31A C31 H31C 109.5
H31B C31 H31C 109.5
C33 C32 C34 109.68(14)
C33 C32 Si2 114.58(10)
C34 C32 Si2 113.75(11)
C33 C32 H32 106.0
C34 C32 H32 106.0
Si2 C32 H32 106.0
C32 C33 H33A 109.5
C32 C33 H33B 109.5
H33A C33 H33B 109.5
C32 C33 H33C 109.5
H33A C33 H33C 109.5
H33B C33 H33C 109.5
C32 C34 H34A 109.5
C32 C34 H34B 109.5
H34A C34 H34B 109.5
C32 C34 H34C 109.5
H34A C34 H34C 109.5
H34B C34 H34C 109.5

loop_
_geom_bond_atom_site_label_1
_geom_bond_atom_site_label_2
_geom_bond_distance
Si1 C2 1.8738(13)
Si1 C12 1.8871(14)
Si1 C15 1.8885(14)
Si1 C9 1.8912(14)
Si2 C19 1.8730(13)
Si2 C26 1.8895(14)
Si2 C32 1.8917(14)
Si2 C29 1.8932(13)
O1 C1 1.3735(18)
O1 C8 1.3744(17)
O2 C25 1.3728(18)
O2 C18 1.3805(18)
C1 C2 1.351(2)
C1 H1 0.9500
C2 C3 1.4620(18)
C3 C8 1.3942(18)
C3 C4 1.3959(19)
C4 C5 1.385(2)
C4 H4 0.9500
C5 C6 1.396(2)
C5 H5 0.9500
C6 C7 1.378(2)
C6 H6 0.9500
C7 C8 1.382(2)
C7 H7 0.9500
C9 C10 1.528(2)
C9 C11 1.538(2)
C9 H9 1.0000
C10 H10A 0.9800
C10 H10B 0.9800
C10 H10C 0.9800
C11 H11A 0.9800
C11 H11B 0.9800
C11 H11C 0.9800
C12 C13 1.523(3)
C12 C14 1.533(2)
C12 H12 1.0000
C13 H13A 0.9800
C13 H13B 0.9800
C13 H13C 0.9800
C14 H14A 0.9800
C14 H14B 0.9800
C14 H14C 0.9800
C15 C17 1.519(2)
C15 C16 1.530(2)
C15 H15 1.0000
C16 H16A 0.9800
C16 H16B 0.9800
C16 H16C 0.9800
C17 H17A 0.9800
C17 H17B 0.9800
C17 H17C 0.9800
C18 C19 1.3514(19)
C18 H18 0.9500
C19 C20 1.4601(19)
C20 C25 1.3928(19)
C20 C21 1.396(2)
C21 C22 1.384(2)
C21 H21 0.9500
C22 C23 1.394(2)
C22 H22 0.9500
C23 C24 1.373(3)
C23 H23 0.9500
C24 C25 1.384(2)
C24 H24 0.9500
C26 C27 1.529(2)
C26 C28 1.533(2)
C26 H26 1.0000
C27 H27A 0.9800
C27 H27B 0.9800
C27 H27C 0.9800
C28 H28A 0.9800
C28 H28B 0.9800
C28 H28C 0.9800
C29 C31 1.529(2)
C29 C30 1.534(2)
C29 H29 1.0000
C30 H30A 0.9800
C30 H30B 0.9800
C30 H30C 0.9800
C31 H31A 0.9800
C31 H31B 0.9800
C31 H31C 0.9800
C32 C33 1.538(2)
C32 C34 1.540(2)
C32 H32 1.0000
C33 H33A 0.9800
C33 H33B 0.9800
C33 H33C 0.9800
C34 H34A 0.9800
C34 H34B 0.9800
C34 H34C 0.9800

loop_
_geom_torsion_atom_site_label_1
_geom_torsion_atom_site_label_2
_geom_torsion_atom_site_label_3
_geom_torsion_atom_site_label_4
_geom_torsion
C8 O1 C1 C2 -0.10(19)
O1 C1 C2 C3 0.13(18)
O1 C1 C2 Si1 -178.43(11)
C12 Si1 C2 C1 100.13(15)
C15 Si1 C2 C1 -141.78(14)
C9 Si1 C2 C1 -16.47(15)
C12 Si1 C2 C3 -78.00(14)
C15 Si1 C2 C3 40.09(14)
C9 Si1 C2 C3 165.40(12)
C1 C2 C3 C8 -0.11(15)
Si1 C2 C3 C8 178.32(11)
C1 C2 C3 C4 178.35(15)
Si1 C2 C3 C4 -3.2(2)
C8 C3 C4 C5 0.61(19)
C2 C3 C4 C5 -177.72(14)
C3 C4 C5 C6 -0.8(2)
C4 C5 C6 C7 0.3(2)
C5 C6 C7 C8 0.4(2)
C1 O1 C8 C7 -178.79(15)
C1 O1 C8 C3 0.02(16)
C6 C7 C8 O1 178.02(14)
C6 C7 C8 C3 -0.6(2)
C4 C3 C8 O1 -178.72(12)
C2 C3 C8 O1 0.05(15)
C4 C3 C8 C7 0.1(2)
C2 C3 C8 C7 178.88(13)
C2 Si1 C9 C10 -65.63(14)
C12 Si1 C9 C10 177.19(13)
C15 Si1 C9 C10 55.86(14)
C2 Si1 C9 C11 167.18(10)
C12 Si1 C9 C11 50.00(13)
C15 Si1 C9 C11 -71.33(12)
C2 Si1 C12 C13 -59.49(13)
C15 Si1 C12 C13 -177.99(12)
C9 Si1 C12 C13 56.51(13)
C2 Si1 C12 C14 66.28(14)
C15 Si1 C12 C14 -52.23(14)
C9 Si1 C12 C14 -177.72(12)
C2 Si1 C15 C17 57.07(15)
C12 Si1 C15 C17 175.49(14)
C9 Si1 C15 C17 -63.37(15)
C2 Si1 C15 C16 -174.61(12)
C12 Si1 C15 C16 -56.19(14)
C9 Si1 C15 C16 64.95(14)
C25 O2 C18 C19 0.22(16)
O2 C18 C19 C20 -0.13(16)
O2 C18 C19 Si2 -176.79(9)
C26 Si2 C19 C18 -142.36(13)
C32 Si2 C19 C18 -17.76(14)
C29 Si2 C19 C18 99.73(13)
C26 Si2 C19 C20 41.87(14)
C32 Si2 C19 C20 166.47(12)
C29 Si2 C19 C20 -76.04(13)
C18 C19 C20 C25 0.00(15)
Si2 C19 C20 C25 176.48(10)
C18 C19 C20 C21 -178.91(16)
Si2 C19 C20 C21 -2.4(2)
C25 C20 C21 C22 -0.9(2)
C19 C20 C21 C22 177.87(15)
C20 C21 C22 C23 0.3(2)
C21 C22 C23 C24 0.5(3)
C22 C23 C24 C25 -0.6(2)
C18 O2 C25 C24 178.18(14)
C18 O2 C25 C20 -0.21(15)
C23 C24 C25 O2 -178.23(14)
C23 C24 C25 C20 -0.1(2)
C21 C20 C25 O2 179.26(12)
C19 C20 C25 O2 0.14(15)
C21 C20 C25 C24 0.8(2)
C19 C20 C25 C24 -178.29(13)
C19 Si2 C26 C27 48.58(13)
C32 Si2 C26 C27 -71.12(13)
C29 Si2 C26 C27 166.24(11)
C19 Si2 C26 C28 177.08(13)
C32 Si2 C26 C28 57.38(15)
C29 Si2 C26 C28 -65.26(14)
C19 Si2 C29 C31 -61.24(12)
C26 Si2 C29 C31 -179.32(11)
C32 Si2 C29 C31 54.68(12)
C19 Si2 C29 C30 63.86(12)
C26 Si2 C29 C30 -54.22(12)
C32 Si2 C29 C30 179.78(11)
C19 Si2 C32 C33 161.71(12)
C26 Si2 C32 C33 -77.43(13)
C29 Si2 C32 C33 44.88(14)
C19 Si2 C32 C34 -70.99(14)
C26 Si2 C32 C34 49.86(14)
C29 Si2 C32 C34 172.18(12)
